data_1577406
loop_
_publ_author_name
'Wang, Haiwen'
'Bhaduri, Nilanjan'
'Greaney, Michael F.'

_publ_section_title
;
 Trifluoromethylation of pyridines through skeletal rearrangement
;
_journal_name_full 'Chemical Science'
_journal_paper_doi 10.1039/D6SC04438G
_journal_year 2026
_chemical_formula_moiety 'C25 H14 F3 N O S'
_chemical_formula_sum 'C25 H14 F3 N O S'
_chemical_formula_weight 433.43
_space_group_crystal_system monoclinic
_space_group_IT_number 14
_space_group_name_Hall '-P 2yn'
_space_group_name_H-M_alt 'P 1 21/n 1'
_atom_sites_solution_hydrogens geom
_atom_sites_solution_primary dual
_audit_creation_date 2025-07-23
_audit_creation_method
;
Olex2 1.5
(compiled 2025.07.13 svn.rb7424aed for OlexSys, GUI svn.r7308)
;
_audit_update_record
;
2025-07-24 deposited with the CCDC.	2026-06-08 downloaded from the CCDC.
;
_cell_angle_alpha 90
_cell_angle_beta 91.2344(14)
_cell_angle_gamma 90
_cell_formula_units_Z 4
_cell_length_a 8.36426(13)
_cell_length_b 25.5739(4)
_cell_length_c 9.21252(14)
_cell_measurement_reflns_used 7282
_cell_measurement_temperature 100.00(10)
_cell_measurement_theta_max 76.7400
_cell_measurement_theta_min 3.4670
_cell_volume 1970.16(5)
_computing_cell_refinement 'CrysAlisPro 1.171.43.112a (Rigaku OD, 2024)'
_computing_data_collection 'CrysAlisPro system (CCD 44.117a 64-bit (release 07-07-2025))'
_computing_data_reduction 'CrysAlisPro 1.171.43.112a (Rigaku OD, 2024)'
_computing_molecular_graphics 'Olex2 1.5 (Dolomanov et al., 2009)'
_computing_publication_material 'Olex2 1.5 (Dolomanov et al., 2009)'
_computing_structure_refinement 'SHELXL 2019/3 (Sheldrick, 2015)'
_computing_structure_solution 'SHELXT  (Sheldrick, 2015)'
_diffrn_ambient_environment N~2~
_diffrn_ambient_temperature 100.00(10)
_diffrn_detector 'Hybrid Pixel Array Detector'
_diffrn_detector_area_resol_mean 10.0000
_diffrn_detector_type HyPix
_diffrn_measured_fraction_theta_full 0.999
_diffrn_measured_fraction_theta_max 0.957
_diffrn_measurement_details
;
List of Runs (angles in degrees, time in seconds):

  # Type    Start    End  Width  t~exp~   \w     \q     \k     \f   Frames
#--------------------------------------------------------------------------
  1  \w     48.00  74.00   0.50    0.12    --  107.75 -77.00-150.00   52
  2  \w     89.00 114.00   0.50    0.12    --  107.75 -77.00-150.00   50
  3  \w    117.00 143.00   0.50    0.12    --  107.75  84.00 101.00   52
  4  \w     36.00  73.00   0.50    0.12    --  107.75 -61.00 150.00   74
  5  \w     35.00  72.00   0.50    0.12    --  107.75 -61.00 120.00   74
  6  \w     41.00 118.00   0.50    0.05    --   46.87  38.00-180.00  154
  7  \w     35.00  60.00   0.50    0.12    --  107.75 -61.00-180.00   50
  8  \w     35.00  74.00   0.50    0.12    --  107.75-125.00-150.00   78
  9  \w     81.00 110.00   0.50    0.12    --  107.75-125.00-150.00   58
 10  \w     40.00  87.00   0.50    0.12    --  107.75 -84.00 -18.00   94
 11  \w     14.00  45.00   0.50    0.05    --   46.87 -84.00 -18.00   62
 12  \w    -22.00  29.00   0.50    0.05    --  -46.87  19.00 -90.00  102
 13  \w   -112.00 -37.00   0.50    0.12    -- -109.00  77.00 -60.00  150
 14  \w    -71.00 -38.00   0.50    0.12    -- -109.00  61.00  60.00   66
 15  \w    -71.00 -46.00   0.50    0.12    -- -109.00  61.00  30.00   50
 16  \w    -67.00 -39.00   0.50    0.12    -- -109.00  61.00  90.00   56
 17  \w    -71.00 -43.00   0.50    0.12    -- -109.00  61.00 120.00   56
 18  \w    -22.00  29.00   0.50    0.05    --  -46.87  19.00  30.00  102
 19  \w    -64.00  24.00   0.50    0.05    --  -46.87  84.00 101.00  176
 20  \w   -105.00 -79.00   0.50    0.12    -- -109.00  84.00 101.00   52
 21  \w   -172.00 -95.00   0.50    0.12    -- -109.00 -15.00-180.00  154
 22  \w   -164.00 -90.00   0.50    0.12    -- -109.00 -84.00 -18.00  148
;
_diffrn_measurement_device 'four-circle diffractometer'
_diffrn_measurement_device_type 'ROD, Synergy Custom DW system, HyPix'
_diffrn_measurement_method '\w scans'
_diffrn_orient_matrix_type 'CrysAlisPro convention (1999,Acta A55,543-557)'
_diffrn_orient_matrix_UB_11 0.1327833000
_diffrn_orient_matrix_UB_12 0.0396688000
_diffrn_orient_matrix_UB_13 0.0385982000
_diffrn_orient_matrix_UB_21 -0.1232938000
_diffrn_orient_matrix_UB_22 0.0350660000
_diffrn_orient_matrix_UB_23 0.0746996000
_diffrn_orient_matrix_UB_31 0.0326864000
_diffrn_orient_matrix_UB_32 -0.0287226000
_diffrn_orient_matrix_UB_33 0.1447164000
_diffrn_radiation_monochromator mirror
_diffrn_radiation_probe x-ray
_diffrn_radiation_type 'Cu K\a'
_diffrn_radiation_wavelength 1.54184
_diffrn_reflns_av_R_equivalents 0.0489
_diffrn_reflns_av_unetI/netI 0.0495
_diffrn_reflns_Laue_measured_fraction_full 0.999
_diffrn_reflns_Laue_measured_fraction_max 0.957
_diffrn_reflns_limit_h_max 10
_diffrn_reflns_limit_h_min -10
_diffrn_reflns_limit_k_max 31
_diffrn_reflns_limit_k_min -32
_diffrn_reflns_limit_l_max 11
_diffrn_reflns_limit_l_min -7
_diffrn_reflns_number 12451
_diffrn_reflns_point_group_measured_fraction_full 0.999
_diffrn_reflns_point_group_measured_fraction_max 0.957
_diffrn_reflns_theta_full 67.684
_diffrn_reflns_theta_max 77.990
_diffrn_reflns_theta_min 3.456
_diffrn_source 'Rotating-anode X-ray tube'
_diffrn_source_type 'Rigaku (Cu) X-ray Source'
_exptl_absorpt_coefficient_mu 1.867
_exptl_absorpt_correction_T_max 0.978
_exptl_absorpt_correction_T_min 0.874
_exptl_absorpt_correction_type gaussian
_exptl_absorpt_process_details
;
CrysAlisPro 1.171.43.112a (Rigaku Oxford Diffraction, 2024)
Numerical absorption correction based on gaussian integration over
a multifaceted crystal model
Empirical absorption correction using spherical harmonics,
implemented in SCALE3 ABSPACK scaling algorithm.
;
_exptl_crystal_colour colourless
_exptl_crystal_colour_primary colourless
_exptl_crystal_density_diffrn 1.461
_exptl_crystal_description block
_exptl_crystal_F_000 888
_exptl_crystal_size_max 0.11
_exptl_crystal_size_mid 0.075
_exptl_crystal_size_min 0.053
_refine_diff_density_max 0.279
_refine_diff_density_min -0.302
_refine_diff_density_rms 0.050
_refine_ls_extinction_method none
_refine_ls_goodness_of_fit_ref 1.048
_refine_ls_hydrogen_treatment constr
_refine_ls_matrix_type full
_refine_ls_number_parameters 280
_refine_ls_number_reflns 4032
_refine_ls_number_restraints 0
_refine_ls_restrained_S_all 1.048
_refine_ls_R_factor_all 0.0480
_refine_ls_R_factor_gt 0.0375
_refine_ls_shift/su_max 0.001
_refine_ls_shift/su_mean 0.000
_refine_ls_structure_factor_coef Fsqd
_refine_ls_weighting_details 'w=1/[\s^2^(Fo^2^)+(0.0373P)^2^+0.5699P] where P=(Fo^2^+2Fc^2^)/3'
_refine_ls_weighting_scheme calc
_refine_ls_wR_factor_gt 0.0895
_refine_ls_wR_factor_ref 0.0943
_reflns_Friedel_coverage 0.000
_reflns_number_gt 3333
_reflns_number_total 4032
_reflns_threshold_expression 'I > 2\s(I)'
_cod_data_source_file d6sc04438g2.cif
_cod_data_source_block s6735r
_cod_database_code 1577406
_shelx_shelxl_version_number 2019/3
_chemical_oxdiff_formula C25H14F3NOS
_shelx_space_group_comment
;
The symmetry employed for this shelxl refinement is uniquely defined
by the following loop, which should always be used as a source of
symmetry information in preference to the above space-group names.
They are only intended as comments.
;
_olex2_refinement_description
;
1. Fixed Uiso
 At 1.2 times of:
  All C(H) groups
2.a Aromatic/amide H refined with riding coordinates:
 C8(H8), C25(H25), C21(H21), C2(H2), C14(H14), C24(H24), C5(H5), C11(H11),
 C3(H3), C22(H22), C10(H10), C4(H4), C15(H15), C23(H23)
;
_olex2_submission_special_instructions 'No special instructions were received'
_oxdiff_exptl_absorpt_empirical_details
;
Empirical correction (ABSPACK) includes:
- Absorption correction using spherical harmonics
- Frame scaling
;
_oxdiff_exptl_absorpt_empirical_full_max 1.187
_oxdiff_exptl_absorpt_empirical_full_min 0.860

loop_
_space_group_symop_operation_xyz
'x, y, z'
'-x+1/2, y+1/2, -z+1/2'
'-x, -y, -z'
'x-1/2, -y-1/2, z-1/2'

loop_
_atom_site_label
_atom_site_type_symbol
_atom_site_fract_x
_atom_site_fract_y
_atom_site_fract_z
_atom_site_U_iso_or_equiv
_atom_site_adp_type
_atom_site_occupancy
_atom_site_site_symmetry_order
_atom_site_calc_flag
_atom_site_refinement_flags_posn
_atom_site_refinement_flags_adp
_atom_site_refinement_flags_occupancy
_atom_site_disorder_assembly
_atom_site_disorder_group
S1 S 0.36720(5) 0.50957(2) 1.15417(4) 0.02441(12) Uani 1 1 d . . . . .
F2 F 0.19797(13) 0.31053(4) 0.34017(11) 0.0305(2) Uani 1 1 d . . . . .
F1 F 0.16833(19) 0.22820(4) 0.36676(13) 0.0461(3) Uani 1 1 d . . . . .
O1 O 0.12251(14) 0.40291(5) 0.50784(13) 0.0239(3) Uani 1 1 d . . . . .
F3 F -0.03779(15) 0.27811(5) 0.35052(14) 0.0456(3) Uani 1 1 d . . . . .
N1 N 0.05981(19) 0.23671(6) 0.63549(18) 0.0284(3) Uani 1 1 d . . . . .
C8 C 0.16022(19) 0.42071(6) 0.85415(18) 0.0200(3) Uani 1 1 d . . . . .
H8 H 0.089228 0.426743 0.774025 0.024 Uiso 1 1 calc R U . . .
C20 C 0.3945(2) 0.38156(6) 0.55230(17) 0.0202(3) Uani 1 1 d . . . . .
C19 C 0.2194(2) 0.37323(6) 0.56289(17) 0.0189(3) Uani 1 1 d . . . . .
C17 C 0.16203(19) 0.32518(6) 0.64347(18) 0.0207(3) Uani 1 1 d . . . . .
C25 C 0.4480(2) 0.42527(7) 0.47598(19) 0.0252(4) Uani 1 1 d . . . . .
H25 H 0.372833 0.449564 0.436649 0.030 Uiso 1 1 calc R U . . .
C13 C 0.15940(19) 0.32481(6) 0.79646(19) 0.0216(3) Uani 1 1 d . . . . .
C9 C 0.2125(2) 0.37012(6) 0.88590(18) 0.0212(3) Uani 1 1 d . . . . .
C18 C 0.1104(2) 0.27451(7) 0.4076(2) 0.0272(4) Uani 1 1 d . . . . .
C21 C 0.5062(2) 0.34657(7) 0.61186(19) 0.0241(4) Uani 1 1 d . . . . .
H21 H 0.470959 0.317027 0.664888 0.029 Uiso 1 1 calc R U . . .
C2 C 0.2474(2) 0.60233(7) 1.02957(19) 0.0254(4) Uani 1 1 d . . . . .
H2 H 0.302574 0.622482 1.101368 0.030 Uiso 1 1 calc R U . . .
C7 C 0.21233(19) 0.46228(6) 0.94012(17) 0.0199(3) Uani 1 1 d . . . . .
C16 C 0.1116(2) 0.28020(7) 0.5711(2) 0.0243(4) Uani 1 1 d . . . . .
C6 C 0.1785(2) 0.51759(6) 0.92306(18) 0.0204(3) Uani 1 1 d . . . . .
C14 C 0.1084(2) 0.27890(7) 0.8630(2) 0.0267(4) Uani 1 1 d . . . . .
H14 H 0.106872 0.276741 0.965886 0.032 Uiso 1 1 calc R U . . .
C12 C 0.3150(2) 0.45243(7) 1.06070(18) 0.0214(3) Uani 1 1 d . . . . .
C24 C 0.6091(2) 0.43321(8) 0.4577(2) 0.0303(4) Uani 1 1 d . . . . .
H24 H 0.644493 0.462727 0.404653 0.036 Uiso 1 1 calc R U . . .
C5 C 0.0839(2) 0.54247(7) 0.81701(18) 0.0212(3) Uani 1 1 d . . . . .
H5 H 0.027765 0.522495 0.745449 0.025 Uiso 1 1 calc R U . . .
C11 C 0.3671(2) 0.40198(7) 1.09316(19) 0.0245(4) Uani 1 1 d . . . . .
H11 H 0.436585 0.395669 1.174162 0.029 Uiso 1 1 calc R U . . .
C1 C 0.2571(2) 0.54799(7) 1.02950(18) 0.0215(3) Uani 1 1 d . . . . .
C3 C 0.1552(2) 0.62616(7) 0.9220(2) 0.0258(4) Uani 1 1 d . . . . .
H3 H 0.147896 0.663217 0.919504 0.031 Uiso 1 1 calc R U . . .
C22 C 0.6683(2) 0.35488(8) 0.5937(2) 0.0295(4) Uani 1 1 d . . . . .
H22 H 0.743895 0.330963 0.634144 0.035 Uiso 1 1 calc R U . . .
C10 C 0.3159(2) 0.36139(7) 1.00568(19) 0.0235(4) Uani 1 1 d . . . . .
H10 H 0.351073 0.326842 1.026694 0.028 Uiso 1 1 calc R U . . .
C4 C 0.0726(2) 0.59665(7) 0.81708(19) 0.0246(4) Uani 1 1 d . . . . .
H4 H 0.008298 0.613767 0.745313 0.029 Uiso 1 1 calc R U . . .
C15 C 0.0603(2) 0.23667(7) 0.7800(2) 0.0305(4) Uani 1 1 d . . . . .
H15 H 0.025829 0.206001 0.828344 0.037 Uiso 1 1 calc R U . . .
C23 C 0.7206(2) 0.39814(8) 0.5165(2) 0.0308(4) Uani 1 1 d . . . . .
H23 H 0.831706 0.403783 0.503935 0.037 Uiso 1 1 calc R U . . .

loop_
_atom_site_aniso_label
_atom_site_aniso_U_11
_atom_site_aniso_U_22
_atom_site_aniso_U_33
_atom_site_aniso_U_23
_atom_site_aniso_U_13
_atom_site_aniso_U_12
S1 0.0278(2) 0.0243(2) 0.0209(2) -0.00135(16) -0.00452(16) -0.00014(16)
F2 0.0372(6) 0.0282(5) 0.0262(5) -0.0044(4) 0.0024(4) -0.0043(5)
F1 0.0816(10) 0.0222(5) 0.0344(6) -0.0077(5) -0.0034(6) 0.0077(6)
O1 0.0234(6) 0.0229(6) 0.0252(6) 0.0022(5) -0.0023(5) 0.0037(5)
F3 0.0332(6) 0.0623(8) 0.0405(7) 0.0044(6) -0.0141(5) -0.0097(6)
N1 0.0276(8) 0.0209(7) 0.0366(9) 0.0003(6) -0.0008(7) -0.0053(6)
C8 0.0186(8) 0.0224(8) 0.0189(8) 0.0022(6) 0.0014(6) 0.0002(6)
C20 0.0225(8) 0.0217(8) 0.0165(7) -0.0021(6) -0.0008(6) -0.0020(6)
C19 0.0221(8) 0.0184(7) 0.0163(7) -0.0032(6) -0.0011(6) 0.0001(6)
C17 0.0159(7) 0.0196(8) 0.0266(8) 0.0009(6) 0.0005(6) 0.0004(6)
C25 0.0282(9) 0.0256(9) 0.0217(8) 0.0010(7) 0.0011(7) -0.0026(7)
C13 0.0171(7) 0.0200(8) 0.0277(9) 0.0004(7) 0.0015(6) 0.0019(6)
C9 0.0218(8) 0.0208(8) 0.0213(8) 0.0009(6) 0.0032(6) -0.0001(6)
C18 0.0293(9) 0.0202(8) 0.0319(9) -0.0025(7) -0.0065(7) -0.0015(7)
C21 0.0222(8) 0.0280(9) 0.0222(8) 0.0026(7) 0.0011(7) 0.0029(7)
C2 0.0278(9) 0.0234(8) 0.0249(9) -0.0041(7) 0.0024(7) -0.0023(7)
C7 0.0179(8) 0.0222(8) 0.0197(8) 0.0014(6) 0.0031(6) 0.0000(6)
C16 0.0199(8) 0.0208(8) 0.0322(9) -0.0017(7) -0.0019(7) 0.0008(7)
C6 0.0197(8) 0.0216(8) 0.0201(8) -0.0008(6) 0.0037(6) -0.0008(6)
C14 0.0266(9) 0.0245(9) 0.0292(9) 0.0031(7) 0.0040(7) -0.0007(7)
C12 0.0188(8) 0.0255(8) 0.0200(8) -0.0002(6) 0.0004(6) 0.0002(6)
C24 0.0316(10) 0.0333(10) 0.0263(9) 0.0020(7) 0.0053(7) -0.0067(8)
C5 0.0209(8) 0.0239(8) 0.0189(8) 0.0005(6) 0.0015(6) -0.0003(6)
C11 0.0249(8) 0.0279(9) 0.0206(8) 0.0020(7) -0.0015(7) 0.0021(7)
C1 0.0196(8) 0.0247(8) 0.0204(8) -0.0001(6) 0.0032(6) 0.0003(6)
C3 0.0294(9) 0.0184(8) 0.0298(9) 0.0004(7) 0.0047(7) 0.0002(7)
C22 0.0223(9) 0.0416(11) 0.0244(9) 0.0006(8) -0.0008(7) 0.0050(8)
C10 0.0244(8) 0.0225(8) 0.0236(8) 0.0041(7) 0.0027(7) 0.0042(7)
C4 0.0249(8) 0.0239(8) 0.0251(9) 0.0033(7) 0.0040(7) 0.0036(7)
C15 0.0302(9) 0.0235(9) 0.0377(10) 0.0051(8) 0.0022(8) -0.0058(7)
C23 0.0201(9) 0.0462(11) 0.0260(9) -0.0037(8) 0.0020(7) -0.0056(8)

loop_
_atom_type_symbol
_atom_type_description
_atom_type_scat_dispersion_real
_atom_type_scat_dispersion_imag
_atom_type_scat_source
C C 0.0181 0.0091 'International Tables Vol C Tables 4.2.6.8 and 6.1.1.4'
H H 0.0000 0.0000 'International Tables Vol C Tables 4.2.6.8 and 6.1.1.4'
F F 0.0727 0.0534 'International Tables Vol C Tables 4.2.6.8 and 6.1.1.4'
N N 0.0311 0.0180 'International Tables Vol C Tables 4.2.6.8 and 6.1.1.4'
O O 0.0492 0.0322 'International Tables Vol C Tables 4.2.6.8 and 6.1.1.4'
S S 0.3331 0.5567 'International Tables Vol C Tables 4.2.6.8 and 6.1.1.4'

loop_
_exptl_crystal_face_index_h
_exptl_crystal_face_index_k
_exptl_crystal_face_index_l
_exptl_crystal_face_perp_dist
-1 -16 1 0.0461
1 16 0 0.0301
2 1 6 0.0327
-2 -2 -6 0.0187
1 -16 0 0.0385
0 -8 -5 0.0342
-1 16 0 0.0359
-4 -1 4 0.0489
-5 6 -1 0.0528
5 -4 -1 0.0377

loop_
_geom_angle_atom_site_label_1
_geom_angle_atom_site_label_2
_geom_angle_atom_site_label_3
_geom_angle
_geom_angle_site_symmetry_1
_geom_angle_site_symmetry_3
_geom_angle_publ_flag
C12 S1 C1 91.36(8) . . ?
C15 N1 C16 116.76(16) . . ?
C9 C8 H8 120.1 . . ?
C7 C8 H8 120.1 . . ?
C7 C8 C9 119.80(15) . . ?
C25 C20 C19 118.30(15) . . ?
C21 C20 C19 122.29(15) . . ?
C21 C20 C25 119.38(16) . . ?
O1 C19 C20 122.25(15) . . ?
O1 C19 C17 119.66(15) . . ?
C20 C19 C17 118.08(14) . . ?
C13 C17 C19 120.38(14) . . ?
C16 C17 C19 122.04(15) . . ?
C16 C17 C13 117.58(16) . . ?
C20 C25 H25 119.9 . . ?
C24 C25 C20 120.25(17) . . ?
C24 C25 H25 119.9 . . ?
C17 C13 C9 122.60(15) . . ?
C14 C13 C17 117.13(16) . . ?
C14 C13 C9 120.25(16) . . ?
C8 C9 C13 121.28(15) . . ?
C8 C9 C10 119.79(16) . . ?
C10 C9 C13 118.92(15) . . ?
F2 C18 F3 106.37(14) . . ?
F2 C18 C16 113.83(14) . . ?
F1 C18 F2 105.90(16) . . ?
F1 C18 F3 106.76(15) . . ?
F1 C18 C16 111.76(15) . . ?
F3 C18 C16 111.74(16) . . ?
C20 C21 H21 119.9 . . ?
C22 C21 C20 120.13(17) . . ?
C22 C21 H21 119.9 . . ?
C1 C2 H2 121.0 . . ?
C3 C2 H2 121.0 . . ?
C3 C2 C1 118.08(16) . . ?
C8 C7 C6 128.75(15) . . ?
C8 C7 C12 119.32(15) . . ?
C12 C7 C6 111.91(15) . . ?
N1 C16 C17 124.95(17) . . ?
N1 C16 C18 111.51(15) . . ?
C17 C16 C18 123.54(16) . . ?
C5 C6 C7 128.78(15) . . ?
C5 C6 C1 119.07(15) . . ?
C1 C6 C7 112.14(15) . . ?
C13 C14 H14 119.9 . . ?
C15 C14 C13 120.27(17) . . ?
C15 C14 H14 119.9 . . ?
C7 C12 S1 112.33(12) . . ?
C11 C12 S1 126.58(13) . . ?
C11 C12 C7 121.08(15) . . ?
C25 C24 H24 119.8 . . ?
C25 C24 C23 120.37(18) . . ?
C23 C24 H24 119.8 . . ?
C6 C5 H5 120.3 . . ?
C4 C5 C6 119.44(16) . . ?
C4 C5 H5 120.3 . . ?
C12 C11 H11 120.6 . . ?
C10 C11 C12 118.76(15) . . ?
C10 C11 H11 120.6 . . ?
C2 C1 S1 125.99(13) . . ?
C2 C1 C6 121.79(16) . . ?
C6 C1 S1 112.20(13) . . ?
C2 C3 H3 119.4 . . ?
C2 C3 C4 121.16(16) . . ?
C4 C3 H3 119.4 . . ?
C21 C22 H22 119.9 . . ?
C21 C22 C23 120.19(17) . . ?
C23 C22 H22 119.9 . . ?
C9 C10 H10 119.4 . . ?
C11 C10 C9 121.22(16) . . ?
C11 C10 H10 119.4 . . ?
C5 C4 C3 120.43(16) . . ?
C5 C4 H4 119.8 . . ?
C3 C4 H4 119.8 . . ?
N1 C15 C14 123.29(17) . . ?
N1 C15 H15 118.4 . . ?
C14 C15 H15 118.4 . . ?
C24 C23 H23 120.2 . . ?
C22 C23 C24 119.66(17) . . ?
C22 C23 H23 120.2 . . ?

loop_
_geom_bond_atom_site_label_1
_geom_bond_atom_site_label_2
_geom_bond_distance
_geom_bond_site_symmetry_2
_geom_bond_publ_flag
S1 C12 1.7467(17) . ?
S1 C1 1.7570(17) . ?
F2 C18 1.338(2) . ?
F1 C18 1.337(2) . ?
O1 C19 1.214(2) . ?
F3 C18 1.339(2) . ?
N1 C16 1.337(2) . ?
N1 C15 1.331(3) . ?
C8 H8 0.9500 . ?
C8 C9 1.395(2) . ?
C8 C7 1.390(2) . ?
C20 C19 1.485(2) . ?
C20 C25 1.399(2) . ?
C20 C21 1.397(2) . ?
C19 C17 1.519(2) . ?
C17 C13 1.410(2) . ?
C17 C16 1.391(2) . ?
C25 H25 0.9500 . ?
C25 C24 1.377(3) . ?
C13 C9 1.484(2) . ?
C13 C14 1.395(2) . ?
C9 C10 1.405(2) . ?
C18 C16 1.513(3) . ?
C21 H21 0.9500 . ?
C21 C22 1.386(3) . ?
C2 H2 0.9500 . ?
C2 C1 1.392(2) . ?
C2 C3 1.384(3) . ?
C7 C6 1.450(2) . ?
C7 C12 1.412(2) . ?
C6 C5 1.397(2) . ?
C6 C1 1.404(2) . ?
C14 H14 0.9500 . ?
C14 C15 1.378(3) . ?
C12 C11 1.392(2) . ?
C24 H24 0.9500 . ?
C24 C23 1.395(3) . ?
C5 H5 0.9500 . ?
C5 C4 1.389(2) . ?
C11 H11 0.9500 . ?
C11 C10 1.377(2) . ?
C3 H3 0.9500 . ?
C3 C4 1.397(3) . ?
C22 H22 0.9500 . ?
C22 C23 1.391(3) . ?
C10 H10 0.9500 . ?
C4 H4 0.9500 . ?
C15 H15 0.9500 . ?
C23 H23 0.9500 . ?

loop_
_geom_torsion_atom_site_label_1
_geom_torsion_atom_site_label_2
_geom_torsion_atom_site_label_3
_geom_torsion_atom_site_label_4
_geom_torsion
_geom_torsion_site_symmetry_1
_geom_torsion_site_symmetry_2
_geom_torsion_site_symmetry_3
_geom_torsion_site_symmetry_4
_geom_torsion_publ_flag
S1 C12 C11 C10 -178.79(14) . . . . ?
F2 C18 C16 N1 -163.57(15) . . . . ?
F2 C18 C16 C17 15.9(2) . . . . ?
F1 C18 C16 N1 -43.7(2) . . . . ?
F1 C18 C16 C17 135.80(17) . . . . ?
O1 C19 C17 C13 -101.29(18) . . . . ?
O1 C19 C17 C16 79.1(2) . . . . ?
F3 C18 C16 N1 75.91(19) . . . . ?
F3 C18 C16 C17 -104.64(19) . . . . ?
C8 C9 C10 C11 0.0(3) . . . . ?
C8 C7 C6 C5 0.8(3) . . . . ?
C8 C7 C6 C1 -178.09(17) . . . . ?
C8 C7 C12 S1 179.83(13) . . . . ?
C8 C7 C12 C11 1.2(3) . . . . ?
C20 C19 C17 C13 79.80(19) . . . . ?
C20 C19 C17 C16 -99.76(18) . . . . ?
C20 C25 C24 C23 -0.8(3) . . . . ?
C20 C21 C22 C23 0.2(3) . . . . ?
C19 C20 C25 C24 -176.97(16) . . . . ?
C19 C20 C21 C22 177.22(16) . . . . ?
C19 C17 C13 C9 -0.5(2) . . . . ?
C19 C17 C13 C14 -178.66(15) . . . . ?
C19 C17 C16 N1 180.00(16) . . . . ?
C19 C17 C16 C18 0.6(3) . . . . ?
C17 C13 C9 C8 47.8(2) . . . . ?
C17 C13 C9 C10 -133.00(18) . . . . ?
C17 C13 C14 C15 -1.3(3) . . . . ?
C25 C20 C19 O1 0.0(2) . . . . ?
C25 C20 C19 C17 178.89(15) . . . . ?
C25 C20 C21 C22 -0.8(3) . . . . ?
C25 C24 C23 C22 0.2(3) . . . . ?
C13 C17 C16 N1 0.4(3) . . . . ?
C13 C17 C16 C18 -178.95(16) . . . . ?
C13 C9 C10 C11 -179.20(16) . . . . ?
C13 C14 C15 N1 0.3(3) . . . . ?
C9 C8 C7 C6 177.21(16) . . . . ?
C9 C8 C7 C12 -1.4(2) . . . . ?
C9 C13 C14 C15 -179.48(16) . . . . ?
C21 C20 C19 O1 -178.02(16) . . . . ?
C21 C20 C19 C17 0.9(2) . . . . ?
C21 C20 C25 C24 1.1(3) . . . . ?
C21 C22 C23 C24 0.1(3) . . . . ?
C2 C3 C4 C5 -1.2(3) . . . . ?
C7 C8 C9 C13 -179.97(16) . . . . ?
C7 C8 C9 C10 0.8(2) . . . . ?
C7 C6 C5 C4 -177.31(16) . . . . ?
C7 C6 C1 S1 -1.93(18) . . . . ?
C7 C6 C1 C2 176.92(15) . . . . ?
C7 C12 C11 C10 -0.3(3) . . . . ?
C16 N1 C15 C14 1.1(3) . . . . ?
C16 C17 C13 C9 179.10(15) . . . . ?
C16 C17 C13 C14 0.9(2) . . . . ?
C6 C7 C12 S1 1.00(18) . . . . ?
C6 C7 C12 C11 -177.66(16) . . . . ?
C6 C5 C4 C3 0.1(3) . . . . ?
C14 C13 C9 C8 -134.10(18) . . . . ?
C14 C13 C9 C10 45.1(2) . . . . ?
C12 S1 C1 C2 -176.68(16) . . . . ?
C12 S1 C1 C6 2.12(14) . . . . ?
C12 C7 C6 C5 179.44(17) . . . . ?
C12 C7 C6 C1 0.6(2) . . . . ?
C12 C11 C10 C9 -0.3(3) . . . . ?
C5 C6 C1 S1 179.10(13) . . . . ?
C5 C6 C1 C2 -2.0(3) . . . . ?
C1 S1 C12 C7 -1.77(14) . . . . ?
C1 S1 C12 C11 176.80(17) . . . . ?
C1 C2 C3 C4 0.7(3) . . . . ?
C1 C6 C5 C4 1.5(2) . . . . ?
C3 C2 C1 S1 179.66(14) . . . . ?
C3 C2 C1 C6 1.0(3) . . . . ?
C15 N1 C16 C17 -1.4(3) . . . . ?
C15 N1 C16 C18 178.02(16) . . . . ?

loop_
_exptl_oxdiff_crystal_face_indexfrac_h
_exptl_oxdiff_crystal_face_indexfrac_k
_exptl_oxdiff_crystal_face_indexfrac_l
_exptl_oxdiff_crystal_face_x
_exptl_oxdiff_crystal_face_y
_exptl_oxdiff_crystal_face_z
-0.7829 -16.1421 1.1115 -0.7014 -0.3865 0.5989
1.0060 16.2877 -0.3473 0.7663 0.4212 -0.4852
1.6579 1.2720 5.6333 0.4880 0.2610 0.8329
-1.7055 -2.2020 -5.5781 -0.5291 -0.2836 -0.7997
0.9632 -16.3220 0.2507 -0.5099 -0.6724 0.5366
-0.0103 -7.7164 -5.2916 -0.5117 -0.6646 -0.5445
-0.9718 16.2991 -0.3653 0.5034 0.6641 -0.5528
-4.1431 -0.6671 3.9521 -0.4241 0.7826 0.4557
-4.9707 6.3613 -0.6462 -0.4326 0.7876 -0.4387
5.1468 -3.7223 -1.4858 0.4784 -0.8761 0.0601
